data_1551770
loop_
_publ_author_name
'BACCAR, Ikram'
'ZOUARI, Fatma'
'CHNIBA-BOUDJADA, Nassira'
'BORDET, Pierre'

_publ_section_title
;
 Synthesis and Crystal Structure of
 Tris(2-amino-indolinium)-hexachlorobismuthate(III) monohydrate
;
_journal_name_full 'X-ray Structure Analysis Online'
_journal_page_first 15
_journal_paper_doi 10.2116/xraystruct.26.15
_journal_volume 26
_journal_year 2010
_chemical_formula_sum 'C24 H29 Bi Cl6 N6 O'
_chemical_formula_weight 839.21
_space_group_IT_number 14
_space_group_name_Hall '-P 2yn'
_space_group_name_H-M_alt 'P 1 21/n 1'
_symmetry_cell_setting monoclinic
_symmetry_space_group_name_Hall '-P 2yn'
_symmetry_space_group_name_H-M 'P 1 21/n 1'
_atom_sites_solution_hydrogens geom
_atom_sites_solution_primary direct
_atom_sites_solution_secondary difmap
_audit_creation_method SHELXL-97
_cell_angle_alpha 90.000(7)
_cell_angle_beta 103.937(8)
_cell_angle_gamma 90.000(8)
_cell_formula_units_Z 4
_cell_length_a 15.1853(14)
_cell_length_b 11.7761(9)
_cell_length_c 17.3168(13)
_cell_measurement_temperature 293(2)
_cell_measurement_theta_max 27.54
_cell_measurement_theta_min 3.81
_cell_volume 3005.5(4)
_computing_structure_refinement 'SHELXL-97 (Sheldrick, 1997)'
_computing_structure_solution 'SHELXS-97 (Sheldrick, 1990)'
_diffrn_ambient_temperature 293(2)
_diffrn_measured_fraction_theta_full 0.982
_diffrn_measured_fraction_theta_max 0.982
_diffrn_measurement_device_type 'Nonius-Kappa CCD diffractometer'
_diffrn_measurement_method 'phi-scan 1.0-2.0 deg; omega-scan 2.0 deg'
_diffrn_radiation_monochromator graphite
_diffrn_radiation_source 'fine-focus sealed tube'
_diffrn_radiation_type MoK\a
_diffrn_radiation_wavelength 0.71073
_diffrn_reflns_av_R_equivalents 0.0233
_diffrn_reflns_av_sigmaI/netI 0.0168
_diffrn_reflns_limit_h_max 19
_diffrn_reflns_limit_h_min -19
_diffrn_reflns_limit_k_max 14
_diffrn_reflns_limit_k_min -15
_diffrn_reflns_limit_l_max 22
_diffrn_reflns_limit_l_min -22
_diffrn_reflns_number 40776
_diffrn_reflns_theta_full 27.54
_diffrn_reflns_theta_max 27.54
_diffrn_reflns_theta_min 3.81
_exptl_absorpt_coefficient_mu 6.430
_exptl_absorpt_correction_T_max 0.756
_exptl_absorpt_correction_T_min 0.628
_exptl_absorpt_correction_type numerical
_exptl_crystal_colour orange
_exptl_crystal_density_diffrn 1.855
_exptl_crystal_density_method 'not measured'
_exptl_crystal_description parallelepiped
_exptl_crystal_F_000 1632
_exptl_crystal_size_max 0.08
_exptl_crystal_size_mid 0.06
_exptl_crystal_size_min 0.04
_refine_diff_density_max 1.704
_refine_diff_density_min -1.319
_refine_diff_density_rms 0.143
_refine_ls_extinction_method none
_refine_ls_goodness_of_fit_ref 1.272
_refine_ls_hydrogen_treatment mixed
_refine_ls_matrix_type full
_refine_ls_number_parameters 354
_refine_ls_number_reflns 6814
_refine_ls_number_restraints 3
_refine_ls_restrained_S_all 1.272
_refine_ls_R_factor_all 0.0643
_refine_ls_R_factor_gt 0.0293
_refine_ls_shift/su_max 0.002
_refine_ls_shift/su_mean 0.000
_refine_ls_structure_factor_coef Fsqd
_refine_ls_weighting_details 'calc w=1/[\s^2^(Fo^2^)+(0.0044P)^2^+17.5587P] where P=(Fo^2^+2Fc^2^)/3'
_refine_ls_weighting_scheme calc
_refine_ls_wR_factor_gt 0.0565
_refine_ls_wR_factor_ref 0.0786
_reflns_number_gt 4508
_reflns_number_total 6814
_reflns_threshold_expression >2sigma(I)
_cod_data_source_file 26_15_1.cif
_cod_data_source_block k
_cod_original_sg_symbol_H-M P21/n
_cod_database_code 1551770

loop_
_symmetry_equiv_pos_as_xyz
'x, y, z'
'-x+1/2, y+1/2, -z+1/2'
'-x, -y, -z'
'x-1/2, -y-1/2, z-1/2'

loop_
_atom_site_label
_atom_site_type_symbol
_atom_site_fract_x
_atom_site_fract_y
_atom_site_fract_z
_atom_site_U_iso_or_equiv
_atom_site_adp_type
_atom_site_occupancy
_atom_site_symmetry_multiplicity
_atom_site_calc_flag
_atom_site_refinement_flags
Bi Bi 0.803510(12) 0.50045(2) 0.615635(10) 0.02643(6) Uani 1 1 d .
Cl1 Cl 0.76526(12) 0.4967(2) 0.76014(9) 0.0542(4) Uani 1 1 d .
Cl4 Cl 0.83757(12) 0.52031(17) 0.47180(9) 0.0496(4) Uani 1 1 d .
Cl6 Cl 0.97447(11) 0.45766(16) 0.67867(12) 0.0514(4) Uani 1 1 d .
Cl2 Cl 0.84423(13) 0.72580(15) 0.64126(11) 0.0517(4) Uani 1 1 d .
Cl5 Cl 0.77208(13) 0.27927(16) 0.58899(14) 0.0612(5) Uani 1 1 d .
Cl3 Cl 0.61908(10) 0.52695(15) 0.53675(10) 0.0481(4) Uani 1 1 d .
C8B C 1.2794(4) 0.6528(6) 0.7051(4) 0.0388(14) Uani 1 1 d .
N1B N 1.4630(5) 0.6464(6) 0.6155(4) 0.0620(18) Uani 1 1 d .
H1B1 H 1.4408 0.5963 0.5773 0.093 Uiso 1 1 calc R
H1B2 H 1.5142 0.6196 0.6465 0.093 Uiso 1 1 calc R
H1B3 H 1.4743 0.7116 0.5937 0.093 Uiso 1 1 calc R
N2B N 1.3219(4) 0.6146(5) 0.6467(4) 0.0464(14) Uani 1 1 d .
C1B C 1.4035(5) 0.6638(6) 0.6584(4) 0.0424(15) Uani 1 1 d .
C7B C 1.1972(5) 0.6260(7) 0.7202(4) 0.0502(17) Uani 1 1 d .
H7B H 1.1574 0.5750 0.6887 0.060 Uiso 1 1 calc R
C2B C 1.4149(4) 0.7338(5) 0.7204(3) 0.0278(11) Uani 1 1 d .
H2B H 1.4660 0.7782 0.7401 0.033 Uiso 1 1 calc R
C3B C 1.3378(4) 0.7302(5) 0.7512(4) 0.0376(13) Uani 1 1 d .
C4B C 1.3174(5) 0.7843(6) 0.8152(4) 0.0440(15) Uani 1 1 d .
H4B H 1.3572 0.8357 0.8464 0.053 Uiso 1 1 calc R
C5B C 1.2350(6) 0.7580(7) 0.8302(5) 0.0555(19) Uani 1 1 d .
H5B H 1.2176 0.7939 0.8720 0.067 Uiso 1 1 calc R
C6B C 1.1772(5) 0.6793(8) 0.7848(5) 0.059(2) Uani 1 1 d .
H6B H 1.1231 0.6618 0.7983 0.070 Uiso 1 1 calc R
C2A C 0.4566(4) 0.8602(5) 0.3479(3) 0.0339(13) Uani 1 1 d .
H2A H 0.4140 0.8913 0.3053 0.041 Uiso 1 1 calc R
N1A N 0.4144(5) 0.6675(6) 0.3288(4) 0.0622(18) Uani 1 1 d .
H1A1 H 0.4325 0.6028 0.3543 0.093 Uiso 1 1 calc R
H1A2 H 0.4222 0.6635 0.2795 0.093 Uiso 1 1 calc R
H1A3 H 0.3560 0.6790 0.3270 0.093 Uiso 1 1 calc R
N2A N 0.5326(3) 0.7389(4) 0.4326(2) 0.0522(16) Uani 1 1 d .
H2A1 H 0.5498 0.6758 0.4564 0.07(3) Uiso 1 1 calc R
C1A C 0.4627(3) 0.7521(4) 0.3667(2) 0.0477(17) Uani 1 1 d R
C6A C 0.6646(3) 0.9901(4) 0.5197(2) 0.064(2) Uani 1 1 d R
H6A H 0.7130 1.0154 0.5597 0.076 Uiso 1 1 d R
C3A C 0.5226(5) 0.9211(6) 0.4006(4) 0.0452(16) Uani 1 1 d .
C8A C 0.5710(5) 0.8442(7) 0.4543(4) 0.0453(16) Uani 1 1 d .
C7A C 0.6441(5) 0.8752(8) 0.5153(4) 0.063(2) Uani 1 1 d .
H7A H 0.6772 0.8227 0.5509 0.075 Uiso 1 1 calc R
C5A C 0.6160(6) 1.0687(8) 0.4667(5) 0.065(2) Uani 1 1 d .
H5A H 0.6328 1.1449 0.4715 0.078 Uiso 1 1 calc R
C4A C 0.5425(6) 1.0352(7) 0.4063(4) 0.056(2) Uani 1 1 d .
H4A H 0.5084 1.0876 0.3713 0.067 Uiso 1 1 calc R
C4C C 1.3612(5) 0.4994(7) 0.9096(4) 0.0522(16) Uani 1 1 d .
H4C H 1.3111 0.4878 0.9306 0.063 Uiso 1 1 calc R
C8C C 1.4972(5) 0.6029(7) 0.9067(5) 0.0505(17) Uani 1 1 d .
C3C C 1.4225(5) 0.5854(6) 0.9380(4) 0.0458(16) Uani 1 1 d .
C6C C 1.4527(7) 0.4482(8) 0.8192(5) 0.075(3) Uani 1 1 d .
H6C H 1.4623 0.4004 0.7792 0.090 Uiso 1 1 calc R
C7C C 1.5143(6) 0.5337(8) 0.8469(5) 0.066(2) Uani 1 1 d .
H7C H 1.5650 0.5446 0.8265 0.079 Uiso 1 1 calc R
C5C C 1.3764(7) 0.4314(7) 0.8493(5) 0.066(2) Uani 1 1 d .
H5C H 1.3355 0.3739 0.8285 0.080 Uiso 1 1 calc R
C1C C 1.4986(6) 0.7319(6) 0.9998(5) 0.0470(15) Uani 1 1 d .
N2C N 1.5428(5) 0.6957(6) 0.9460(4) 0.0549(17) Uani 1 1 d .
C2C C 1.4266(4) 0.6676(5) 0.9955(4) 0.0351(13) Uani 1 1 d .
H2C H 1.3849 0.6762 1.0266 0.042 Uiso 1 1 calc R
N1C N 1.5248(5) 0.8172(6) 1.0509(4) 0.069(2) Uani 1 1 d .
H1C1 H 1.5753 0.8482 1.0427 0.104 Uiso 1 1 calc R
H1C2 H 1.5354 0.7909 1.1004 0.104 Uiso 1 1 calc R
H1C3 H 1.4812 0.8694 1.0436 0.104 Uiso 1 1 calc R
OW O 0.1233(5) 0.7582(7) 0.2076(4) 0.0788(19) Uani 1 1 d D
HW2 H 0.139(9) 0.696(6) 0.241(6) 0.17(6) Uiso 1 1 d D
HW1 H 0.150(10) 0.822(6) 0.236(7) 0.18(7) Uiso 1 1 d D
H2C1 H 1.594(6) 0.722(8) 0.943(5) 0.07(3) Uiso 1 1 d .
H2B1 H 1.297(5) 0.561(7) 0.612(5) 0.07(3) Uiso 1 1 d .

loop_
_atom_site_aniso_label
_atom_site_aniso_U_11
_atom_site_aniso_U_22
_atom_site_aniso_U_33
_atom_site_aniso_U_23
_atom_site_aniso_U_13
_atom_site_aniso_U_12
Bi 0.02459(9) 0.03021(10) 0.02231(9) -0.00010(9) 0.00136(6) 0.00065(10)
Cl1 0.0585(10) 0.0743(12) 0.0319(7) -0.0003(9) 0.0152(7) -0.0159(11)
Cl4 0.0513(9) 0.0694(13) 0.0285(7) -0.0008(7) 0.0103(6) -0.0131(9)
Cl6 0.0318(8) 0.0542(10) 0.0639(11) 0.0116(8) 0.0029(7) 0.0042(7)
Cl2 0.0619(11) 0.0377(9) 0.0552(10) -0.0039(8) 0.0138(9) -0.0019(8)
Cl5 0.0487(10) 0.0384(9) 0.1012(16) -0.0108(10) 0.0275(10) -0.0061(8)
Cl3 0.0316(7) 0.0550(11) 0.0526(9) 0.0056(8) 0.0004(6) 0.0083(7)
C8B 0.043(4) 0.038(3) 0.036(3) -0.003(3) 0.010(3) -0.005(3)
N1B 0.062(4) 0.072(5) 0.059(4) -0.015(4) 0.027(3) -0.004(4)
N2B 0.046(3) 0.050(4) 0.042(3) -0.012(3) 0.006(3) -0.010(3)
C1B 0.041(4) 0.043(4) 0.043(4) -0.004(3) 0.012(3) -0.005(3)
C7B 0.046(4) 0.053(4) 0.051(4) -0.002(3) 0.011(3) -0.011(3)
C2B 0.025(3) 0.033(3) 0.025(3) -0.006(2) 0.005(2) -0.005(2)
C3B 0.040(3) 0.035(3) 0.037(3) 0.000(3) 0.007(3) 0.001(3)
C4B 0.051(4) 0.041(4) 0.040(3) -0.004(3) 0.011(3) -0.003(3)
C5B 0.065(5) 0.054(5) 0.054(4) -0.002(4) 0.027(4) 0.003(4)
C6B 0.047(4) 0.073(6) 0.064(5) 0.004(4) 0.028(4) -0.004(4)
C2A 0.027(3) 0.039(3) 0.032(3) 0.014(3) -0.001(2) 0.003(2)
N1A 0.059(4) 0.067(5) 0.067(4) 0.008(4) 0.028(4) -0.005(4)
N2A 0.049(4) 0.053(4) 0.056(4) 0.025(3) 0.017(3) 0.013(3)
C1A 0.037(3) 0.064(5) 0.046(4) 0.013(4) 0.017(3) -0.001(3)
C6A 0.054(4) 0.093(7) 0.045(4) -0.008(5) 0.013(3) -0.008(5)
C3A 0.048(4) 0.055(4) 0.035(3) 0.010(3) 0.014(3) 0.017(3)
C8A 0.042(4) 0.058(4) 0.038(3) 0.009(3) 0.013(3) 0.014(3)
C7A 0.048(4) 0.094(7) 0.042(4) 0.013(4) 0.004(3) 0.023(4)
C5A 0.073(6) 0.068(6) 0.054(5) -0.009(4) 0.017(4) -0.006(5)
C4A 0.077(5) 0.053(4) 0.039(4) 0.007(3) 0.016(4) 0.002(4)
C4C 0.051(4) 0.046(4) 0.057(4) 0.004(4) 0.009(3) -0.005(4)
C8C 0.048(4) 0.049(4) 0.054(4) 0.013(3) 0.011(3) 0.008(3)
C3C 0.044(4) 0.043(4) 0.049(4) 0.015(3) 0.007(3) 0.005(3)
C6C 0.105(8) 0.064(6) 0.060(5) -0.011(5) 0.027(5) 0.032(6)
C7C 0.077(6) 0.075(6) 0.054(5) 0.017(4) 0.031(4) 0.027(5)
C5C 0.076(6) 0.052(5) 0.064(5) -0.002(4) 0.004(5) 0.001(4)
C1C 0.046(3) 0.040(3) 0.052(3) 0.000(4) 0.006(3) 0.016(4)
N2C 0.044(4) 0.047(4) 0.077(5) 0.019(3) 0.021(3) 0.003(3)
C2C 0.027(3) 0.041(3) 0.039(3) 0.002(3) 0.013(2) -0.001(3)
N1C 0.058(4) 0.051(4) 0.088(5) -0.004(4) -0.003(4) -0.001(3)
OW 0.062(4) 0.080(5) 0.085(4) 0.025(4) -0.001(3) 0.006(4)

loop_
_atom_type_symbol
_atom_type_description
_atom_type_scat_dispersion_real
_atom_type_scat_dispersion_imag
_atom_type_scat_source
C C 0.0033 0.0016 'International Tables Vol C Tables 4.2.6.8 and 6.1.1.4'
H H 0.0000 0.0000 'International Tables Vol C Tables 4.2.6.8 and 6.1.1.4'
Bi Bi -4.1077 10.2566 'International Tables Vol C Tables 4.2.6.8 and 6.1.1.4'
Cl Cl 0.1484 0.1585 'International Tables Vol C Tables 4.2.6.8 and 6.1.1.4'
N N 0.0061 0.0033 'International Tables Vol C Tables 4.2.6.8 and 6.1.1.4'
O O 0.0106 0.0060 'International Tables Vol C Tables 4.2.6.8 and 6.1.1.4'

loop_
_geom_angle_atom_site_label_1
_geom_angle_atom_site_label_2
_geom_angle_atom_site_label_3
_geom_angle
Cl6 Bi Cl5 90.13(6)
Cl6 Bi Cl4 90.60(6)
Cl5 Bi Cl4 89.48(7)
Cl6 Bi Cl1 91.35(6)
Cl5 Bi Cl1 94.30(7)
Cl4 Bi Cl1 175.75(7)
Cl6 Bi Cl2 87.49(6)
Cl5 Bi Cl2 177.07(6)
Cl4 Bi Cl2 88.82(6)
Cl1 Bi Cl2 87.49(6)
Cl6 Bi Cl3 173.93(6)
Cl5 Bi Cl3 84.77(6)
Cl4 Bi Cl3 86.07(5)
Cl1 Bi Cl3 92.32(5)
Cl2 Bi Cl3 97.49(6)
C7B C8B C3B 121.9(6)
C7B C8B N2B 131.5(6)
C3B C8B N2B 106.6(6)
C1B N1B H1B1 109.5
C1B N1B H1B2 109.5
H1B1 N1B H1B2 109.5
C1B N1B H1B3 109.5
H1B1 N1B H1B3 109.5
H1B2 N1B H1B3 109.5
C1B N2B C8B 108.8(6)
C1B N2B H2B1 129(5)
C8B N2B H2B1 122(5)
N1B C1B C2B 125.3(6)
N1B C1B N2B 125.7(7)
C2B C1B N2B 109.0(6)
C8B C7B C6B 116.0(7)
C8B C7B H7B 122.0
C6B C7B H7B 122.0
C1B C2B C3B 109.3(5)
C1B C2B H2B 125.4
C3B C2B H2B 125.4
C4B C3B C8B 122.2(6)
C4B C3B C2B 131.5(6)
C8B C3B C2B 106.2(5)
C5B C4B C3B 116.1(7)
C5B C4B H4B 122.0
C3B C4B H4B 122.0
C4B C5B C6B 121.7(7)
C4B C5B H5B 119.2
C6B C5B H5B 119.2
C7B C6B C5B 122.2(7)
C7B C6B H6B 118.9
C5B C6B H6B 118.9
C1A C2A C3A 110.0(5)
C1A C2A H2A 125.0
C3A C2A H2A 125.0
C1A N1A H1A1 109.5
C1A N1A H1A2 109.5
H1A1 N1A H1A2 109.5
C1A N1A H1A3 109.5
H1A1 N1A H1A3 109.5
H1A2 N1A H1A3 109.5
C1A N2A C8A 108.5(3)
C1A N2A H2A1 125.8
C8A N2A H2A1 125.8
C2A C1A N1A 127.8(5)
C2A C1A N2A 108.2(3)
N1A C1A N2A 123.9(4)
C5A C6A C7A 122.7(6)
C5A C6A H6A 118.6
C7A C6A H6A 118.7
C4A C3A C8A 121.4(7)
C4A C3A C2A 131.8(7)
C8A C3A C2A 106.8(7)
C3A C8A N2A 106.5(6)
C3A C8A C7A 122.8(8)
N2A C8A C7A 130.7(7)
C8A C7A C6A 115.3(7)
C8A C7A H7A 122.4
C6A C7A H7A 122.4
C6A C5A C4A 120.7(8)
C6A C5A H5A 119.6
C4A C5A H5A 119.6
C3A C4A C5A 117.0(8)
C3A C4A H4A 121.5
C5A C4A H4A 121.5
C5C C4C C3C 118.2(7)
C5C C4C H4C 120.9
C3C C4C H4C 120.9
N2C C8C C3C 106.6(7)
N2C C8C C7C 132.0(8)
C3C C8C C7C 121.4(8)
C2C C3C C4C 132.8(7)
C2C C3C C8C 106.2(7)
C4C C3C C8C 121.0(7)
C7C C6C C5C 121.9(8)
C7C C6C H6C 119.1
C5C C6C H6C 119.1
C6C C7C C8C 117.1(8)
C6C C7C H7C 121.5
C8C C7C H7C 121.5
C4C C5C C6C 120.4(9)
C4C C5C H5C 119.8
C6C C5C H5C 119.8
C2C C1C N1C 125.5(8)
C2C C1C N2C 109.0(7)
N1C C1C N2C 125.5(8)
C1C N2C C8C 108.5(6)
C1C N2C H2C1 123(6)
C8C N2C H2C1 128(6)
C1C C2C C3C 109.6(6)
C1C C2C H2C 125.2
C3C C2C H2C 125.2
C1C N1C H1C1 109.5
C1C N1C H1C2 109.5
H1C1 N1C H1C2 109.5
C1C N1C H1C3 109.5
H1C1 N1C H1C3 109.5
H1C2 N1C H1C3 109.5
HW2 OW HW1 107(3)

loop_
_geom_bond_atom_site_label_1
_geom_bond_atom_site_label_2
_geom_bond_distance
Bi Cl6 2.6115(16)
Bi Cl5 2.6681(19)
Bi Cl4 2.6733(15)
Bi Cl1 2.7020(15)
Bi Cl2 2.7367(18)
Bi Cl3 2.8220(16)
C8B C7B 1.372(9)
C8B C3B 1.383(9)
C8B N2B 1.399(8)
N1B C1B 1.316(9)
N1B H1B1 0.8900
N1B H1B2 0.8900
N1B H1B3 0.8900
N2B C1B 1.339(9)
N2B H2B1 0.89(8)
C1B C2B 1.332(8)
C7B C6B 1.379(10)
C7B H7B 0.9300
C2B C3B 1.399(8)
C2B H2B 0.9300
C3B C4B 1.377(9)
C4B C5B 1.374(10)
C4B H4B 0.9300
C5B C6B 1.384(11)
C5B H5B 0.9300
C6B H6B 0.9300
C2A C1A 1.312(7)
C2A C3A 1.383(9)
C2A H2A 0.9300
N1A C1A 1.315(8)
N1A H1A1 0.8900
N1A H1A2 0.8900
N1A H1A3 0.8900
N2A C1A 1.3661
N2A C8A 1.384(9)
N2A H2A1 0.8600
C6A C5A 1.385(10)
C6A C7A 1.386(11)
C6A H6A 0.9300
C3A C4A 1.376(11)
C3A C8A 1.377(9)
C8A C7A 1.385(10)
C7A H7A 0.9300
C5A C4A 1.391(11)
C5A H5A 0.9300
C4A H4A 0.9300
C4C C5C 1.379(11)
C4C C3C 1.383(10)
C4C H4C 0.9300
C8C N2C 1.382(10)
C8C C3C 1.384(10)
C8C C7C 1.390(11)
C3C C2C 1.380(9)
C6C C7C 1.380(13)
C6C C5C 1.394(13)
C6C H6C 0.9300
C7C H7C 0.9300
C5C H5C 0.9300
C1C C2C 1.318(10)
C1C N1C 1.334(9)
C1C N2C 1.342(10)
N2C H2C1 0.86(9)
C2C H2C 0.9300
N1C H1C1 0.8900
N1C H1C2 0.8900
N1C H1C3 0.8900
OW HW2 0.93(2)
OW HW1 0.93(2)
